data_4024773
loop_
_publ_author_name
'Chunyong Ding'
'Shanghui Tu'
'Fuying Li'
'Yuanxiang Wang'
'Qizheng Yao'
'Wenxiang Hu'
'Hua Xie'
'Linghua Meng'
'Ao Zhang'

_publ_section_title
;
Synthesis Study on Marmycin A: Preparation of the C3'-Desmethyl Analogues
;
_journal_name_full 'Journal of Organic Chemistry'
_journal_page_first 6111
_journal_page_last 6119
_journal_paper_doi 10.1021/jo9011078
_journal_volume 74
_journal_year 2009
_chemical_absolute_configuration ad
_chemical_formula_sum 'C25 H21 N O4'
_chemical_formula_weight 399.43
_chemical_name_systematic
; 
 ? 
;
_space_group_IT_number 4
_symmetry_cell_setting monoclinic
_symmetry_space_group_name_Hall 'P 2yb'
_symmetry_space_group_name_H-M 'P 1 21 1'
_atom_sites_solution_hydrogens geom
_atom_sites_solution_primary direct
_atom_sites_solution_secondary difmap
_audit_creation_method SHELXL-97
_cell_angle_alpha 90.00
_cell_angle_beta 104.757(3)
_cell_angle_gamma 90.00
_cell_formula_units_Z 2
_cell_length_a 11.9709(17)
_cell_length_b 5.9426(8)
_cell_length_c 13.4008(19)
_cell_measurement_reflns_used 1843
_cell_measurement_temperature 293(2)
_cell_measurement_theta_max 53.680
_cell_measurement_theta_min 5.282
_cell_volume 921.9(2)
_computing_cell_refinement 'Bruker SMART'
_computing_data_collection 'Bruker SMART'
_computing_data_reduction 'Bruker SHELXTL'
_computing_molecular_graphics 'Bruker SHELXTL'
_computing_publication_material 'Bruker SHELXTL'
_computing_structure_refinement 'SHELXL-97 (Sheldrick, 1997)'
_computing_structure_solution 'SHELXS-97 (Sheldrick, 1990)'
_diffrn_ambient_temperature 293(2)
_diffrn_measured_fraction_theta_full 0.993
_diffrn_measured_fraction_theta_max 0.993
_diffrn_measurement_device_type 'CCD area detector'
_diffrn_measurement_method 'phi and omega scans'
_diffrn_radiation_monochromator graphite
_diffrn_radiation_source 'fine-focus sealed tube'
_diffrn_radiation_type MoK\a
_diffrn_radiation_wavelength 0.71073
_diffrn_reflns_av_R_equivalents 0.0460
_diffrn_reflns_av_sigmaI/netI 0.0475
_diffrn_reflns_limit_h_max 13
_diffrn_reflns_limit_h_min -14
_diffrn_reflns_limit_k_max 7
_diffrn_reflns_limit_k_min -7
_diffrn_reflns_limit_l_max 14
_diffrn_reflns_limit_l_min -16
_diffrn_reflns_number 5088
_diffrn_reflns_theta_full 26.00
_diffrn_reflns_theta_max 26.00
_diffrn_reflns_theta_min 1.76
_exptl_absorpt_coefficient_mu 0.098
_exptl_absorpt_correction_T_max 1.00000
_exptl_absorpt_correction_T_min 0.75848
_exptl_absorpt_correction_type empirical
_exptl_absorpt_process_details sadabs
_exptl_crystal_colour red
_exptl_crystal_density_diffrn 1.439
_exptl_crystal_density_method 'not measured'
_exptl_crystal_description prismatic
_exptl_crystal_F_000 420
_exptl_crystal_size_max 0.317
_exptl_crystal_size_mid 0.136
_exptl_crystal_size_min 0.055
_refine_diff_density_max 0.184
_refine_diff_density_min -0.220
_refine_diff_density_rms 0.043
_refine_ls_abs_structure_details 'Flack H D (1983), Acta Cryst. A39, 876-881'
_refine_ls_abs_structure_Flack 10(10)
_refine_ls_extinction_method none
_refine_ls_goodness_of_fit_ref 0.958
_refine_ls_hydrogen_treatment mixed
_refine_ls_matrix_type full
_refine_ls_number_parameters 278
_refine_ls_number_reflns 1985
_refine_ls_number_restraints 1
_refine_ls_restrained_S_all 0.958
_refine_ls_R_factor_all 0.0445
_refine_ls_R_factor_gt 0.0387
_refine_ls_shift/su_max 0.000
_refine_ls_shift/su_mean 0.000
_refine_ls_structure_factor_coef Fsqd
_refine_ls_weighting_details 'calc w=1/[\s^2^(Fo^2^)+(0.0506P)^2^+0.0000P] where P=(Fo^2^+2Fc^2^)/3'
_refine_ls_weighting_scheme calc
_refine_ls_wR_factor_gt 0.0864
_refine_ls_wR_factor_ref 0.0888
_reflns_number_gt 1713
_reflns_number_total 1985
_reflns_threshold_expression >2sigma(I)
_cod_data_source_file jo9011078_si_003.cif
_cod_data_source_block cd29255
_cod_depositor_comments
;
The following automatic conversions were performed:
'_symmetry_cell_setting' value 'Monoclinic' changed to 'monoclinic'
according to '/home/saulius/struct/CIF-dictionaries/cif_core.dic'
dictionary named 'cif_core.dic' version 2.4.1 from 2010-06-29.

Automatic conversion script
Id: cif_fix_enum 1527 2010-12-29 10:47:43Z saulius 
;
_cod_original_sg_symbol_H-M P2(1)
_cod_database_code 4024773

loop_
_symmetry_equiv_pos_as_xyz
'x, y, z'
'-x, y+1/2, -z'

loop_
_atom_site_label
_atom_site_type_symbol
_atom_site_fract_x
_atom_site_fract_y
_atom_site_fract_z
_atom_site_U_iso_or_equiv
_atom_site_adp_type
_atom_site_occupancy
_atom_site_symmetry_multiplicity
_atom_site_calc_flag
_atom_site_refinement_flags
_atom_site_disorder_assembly
_atom_site_disorder_group
N1 N 0.21578(18) 0.2793(4) 0.84696(17) 0.0318(5) Uani 1 1 d . . .
O1 O 0.29973(14) 0.5368(3) 0.71860(15) 0.0399(5) Uani 1 1 d . . .
O2 O 0.69077(14) 0.0597(4) 0.80463(14) 0.0405(5) Uani 1 1 d . . .
O3 O 0.14039(14) -0.2120(3) 0.85930(13) 0.0320(4) Uani 1 1 d . . .
O4 O -0.07221(14) 0.2088(4) 0.87649(15) 0.0425(5) Uani 1 1 d . . .
H4A H -0.1338 0.1588 0.8418 0.064 Uiso 1 1 calc R . .
C1 C 0.7442(2) 0.2347(6) 0.6234(2) 0.0348(6) Uani 1 1 d . . .
H1 H 0.7554 0.0998 0.6598 0.042 Uiso 1 1 calc R . .
C2 C 0.8104(2) 0.2847(6) 0.5569(2) 0.0415(7) Uani 1 1 d . . .
H2 H 0.8646 0.1799 0.5477 0.050 Uiso 1 1 calc R . .
C3 C 0.7996(2) 0.4885(6) 0.5020(2) 0.0414(8) Uani 1 1 d . . .
C4 C 0.7182(2) 0.6381(5) 0.5151(2) 0.0363(7) Uani 1 1 d . . .
H4 H 0.7105 0.7745 0.4799 0.044 Uiso 1 1 calc R . .
C5 C 0.5531(2) 0.7375(5) 0.58319(19) 0.0327(6) Uani 1 1 d . . .
H5 H 0.5473 0.8754 0.5494 0.039 Uiso 1 1 calc R . .
C6 C 0.4728(2) 0.6808(5) 0.63395(19) 0.0308(6) Uani 1 1 d . . .
H6 H 0.4102 0.7755 0.6312 0.037 Uiso 1 1 calc R . .
C7 C 0.3875(2) 0.4209(4) 0.73931(19) 0.0276(6) Uani 1 1 d . . .
C8 C 0.3116(2) 0.1541(5) 0.85273(19) 0.0265(6) Uani 1 1 d . . .
C9 C 0.3255(2) -0.0519(5) 0.90752(19) 0.0288(6) Uani 1 1 d . . .
C10 C 0.4243(2) -0.1762(5) 0.91983(19) 0.0315(6) Uani 1 1 d . . .
H10 H 0.4322 -0.3099 0.9570 0.038 Uiso 1 1 calc R . .
C11 C 0.5134(2) -0.1050(5) 0.87734(19) 0.0294(6) Uani 1 1 d . . .
H11 H 0.5812 -0.1882 0.8881 0.035 Uiso 1 1 calc R . .
C12 C 0.59702(19) 0.1536(5) 0.77448(19) 0.0276(6) Uani 1 1 d . . .
C13 C 0.8722(3) 0.5308(8) 0.4265(3) 0.0671(11) Uani 1 1 d . . .
H13A H 0.8673 0.6868 0.4073 0.101 Uiso 1 1 calc R . .
H13B H 0.8442 0.4397 0.3661 0.101 Uiso 1 1 calc R . .
H13C H 0.9512 0.4926 0.4583 0.101 Uiso 1 1 calc R . .
C1' C 0.2263(2) -0.1277(5) 0.9481(2) 0.0315(6) Uani 1 1 d . . .
H1' H 0.2505 -0.2460 1.0001 0.038 Uiso 1 1 calc R . .
C2' C 0.1814(2) 0.0777(5) 0.9944(2) 0.0332(6) Uani 1 1 d . . .
H2'A H 0.1230 0.0336 1.0292 0.040 Uiso 1 1 calc R . .
H2'B H 0.2440 0.1518 1.0438 0.040 Uiso 1 1 calc R . .
C3' C 0.1305(2) 0.2324(5) 0.9052(2) 0.0295(6) Uani 1 1 d . . .
H3' H 0.1092 0.3744 0.9326 0.035 Uiso 1 1 calc R . .
C4' C 0.0203(2) 0.1215(5) 0.8386(2) 0.0295(6) Uani 1 1 d . . .
H4' H 0.0096 0.1629 0.7660 0.035 Uiso 1 1 calc R . .
C5' C 0.0251(2) -0.1349(5) 0.8504(2) 0.0311(6) Uani 1 1 d . . .
H5' H 0.0021 -0.1760 0.9131 0.037 Uiso 1 1 calc R . .
C6' C -0.0511(2) -0.2558(5) 0.7602(2) 0.0432(7) Uani 1 1 d . . .
H6'1 H -0.0273 -0.2204 0.6988 0.065 Uiso 1 1 calc R . .
H6'2 H -0.1297 -0.2093 0.7519 0.065 Uiso 1 1 calc R . .
H6'3 H -0.0450 -0.4151 0.7722 0.065 Uiso 1 1 calc R . .
C4A C 0.6452(2) 0.5925(5) 0.58036(19) 0.0300(6) Uani 1 1 d . . .
C6A C 0.4835(2) 0.4793(5) 0.69087(19) 0.0267(6) Uani 1 1 d . . .
C7A C 0.39954(19) 0.2219(5) 0.80402(19) 0.0250(6) Uani 1 1 d . . .
C11A C 0.5002(2) 0.0890(5) 0.81949(18) 0.0274(6) Uani 1 1 d . . .
C12A C 0.57869(19) 0.3403(5) 0.69865(18) 0.0270(6) Uani 1 1 d . . .
C12B C 0.6583(2) 0.3878(5) 0.63711(19) 0.0283(6) Uani 1 1 d . . .
H1A H 0.207(2) 0.408(5) 0.813(2) 0.026(7) Uiso 1 1 d . . .

loop_
_atom_site_aniso_label
_atom_site_aniso_U_11
_atom_site_aniso_U_22
_atom_site_aniso_U_33
_atom_site_aniso_U_23
_atom_site_aniso_U_13
_atom_site_aniso_U_12
N1 0.0294(12) 0.0269(14) 0.0440(13) 0.0092(12) 0.0183(10) 0.0038(11)
O1 0.0315(9) 0.0390(13) 0.0536(12) 0.0143(10) 0.0188(9) 0.0120(9)
O2 0.0219(9) 0.0526(14) 0.0482(11) 0.0179(11) 0.0110(8) 0.0092(9)
O3 0.0260(9) 0.0266(10) 0.0435(11) -0.0024(8) 0.0092(8) 0.0002(8)
O4 0.0270(9) 0.0453(14) 0.0595(13) -0.0126(11) 0.0188(9) -0.0015(9)
C1 0.0288(13) 0.0386(17) 0.0383(15) 0.0041(14) 0.0106(11) 0.0032(13)
C2 0.0292(14) 0.054(2) 0.0454(16) 0.0020(16) 0.0176(12) 0.0063(14)
C3 0.0313(14) 0.060(2) 0.0364(16) 0.0028(15) 0.0143(12) -0.0071(16)
C4 0.0328(14) 0.0432(19) 0.0342(14) 0.0053(14) 0.0113(12) -0.0071(14)
C5 0.0372(14) 0.0295(16) 0.0318(14) 0.0040(13) 0.0093(12) -0.0039(13)
C6 0.0288(13) 0.0302(17) 0.0344(14) 0.0006(12) 0.0098(11) 0.0028(12)
C7 0.0262(13) 0.0299(16) 0.0281(13) -0.0020(12) 0.0094(10) 0.0018(12)
C8 0.0222(12) 0.0299(15) 0.0277(13) -0.0004(12) 0.0069(10) 0.0016(11)
C9 0.0263(13) 0.0323(17) 0.0280(14) 0.0019(13) 0.0074(11) -0.0014(12)
C10 0.0338(14) 0.0300(16) 0.0309(13) 0.0073(12) 0.0089(11) 0.0023(12)
C11 0.0249(12) 0.0301(17) 0.0336(14) 0.0019(13) 0.0081(11) 0.0070(12)
C12 0.0225(13) 0.0332(16) 0.0284(13) -0.0019(12) 0.0087(10) 0.0006(12)
C13 0.0546(19) 0.094(3) 0.066(2) 0.017(2) 0.0390(17) 0.006(2)
C1' 0.0277(13) 0.0339(16) 0.0339(14) 0.0069(12) 0.0099(11) -0.0008(12)
C2' 0.0267(12) 0.0429(17) 0.0326(14) -0.0025(14) 0.0123(11) -0.0071(13)
C3' 0.0267(13) 0.0277(15) 0.0397(14) -0.0028(13) 0.0186(11) -0.0005(12)
C4' 0.0268(13) 0.0306(16) 0.0347(13) -0.0012(12) 0.0145(11) 0.0020(12)
C5' 0.0267(13) 0.0303(16) 0.0390(15) 0.0027(13) 0.0133(12) -0.0015(12)
C6' 0.0397(16) 0.0320(17) 0.0543(18) -0.0028(15) 0.0051(13) -0.0044(14)
C4A 0.0264(13) 0.0350(16) 0.0274(13) -0.0020(12) 0.0047(10) -0.0083(13)
C6A 0.0282(12) 0.0270(15) 0.0256(13) -0.0023(11) 0.0081(10) -0.0018(12)
C7A 0.0219(12) 0.0267(15) 0.0264(12) -0.0003(11) 0.0061(10) -0.0003(11)
C11A 0.0248(12) 0.0329(16) 0.0249(12) -0.0029(12) 0.0067(10) -0.0012(12)
C12A 0.0240(12) 0.0304(16) 0.0267(13) -0.0018(12) 0.0065(10) -0.0036(11)
C12B 0.0231(12) 0.0347(17) 0.0280(13) -0.0017(12) 0.0080(10) -0.0024(12)

loop_
_atom_type_symbol
_atom_type_description
_atom_type_scat_dispersion_real
_atom_type_scat_dispersion_imag
_atom_type_scat_source
C C 0.0033 0.0000 'International Tables Vol C Tables 4.2.6.8 and 6.1.1.4'
H H 0.0000 0.0000 'International Tables Vol C Tables 4.2.6.8 and 6.1.1.4'
N N 0.0061 0.0000 'International Tables Vol C Tables 4.2.6.8 and 6.1.1.4'
O O 0.0106 0.0000 'International Tables Vol C Tables 4.2.6.8 and 6.1.1.4'

loop_
_geom_angle_atom_site_label_1
_geom_angle_atom_site_label_2
_geom_angle_atom_site_label_3
_geom_angle
_geom_angle_site_symmetry_1
_geom_angle_site_symmetry_3
_geom_angle_publ_flag
C8 N1 C3' 124.2(2) . . ?
C8 N1 H1A 119.8(16) . . ?
C3' N1 H1A 115.4(16) . . ?
C5' O3 C1' 115.17(19) . . ?
C4' O4 H4A 109.5 . . ?
C2 C1 C12B 120.3(3) . . ?
C2 C1 H1 119.9 . . ?
C12B C1 H1 119.9 . . ?
C1 C2 C3 122.5(3) . . ?
C1 C2 H2 118.8 . . ?
C3 C2 H2 118.8 . . ?
C4 C3 C2 117.9(2) . . ?
C4 C3 C13 121.9(3) . . ?
C2 C3 C13 120.1(3) . . ?
C3 C4 C4A 122.0(3) . . ?
C3 C4 H4 119.0 . . ?
C4A C4 H4 119.0 . . ?
C6 C5 C4A 121.5(3) . . ?
C6 C5 H5 119.3 . . ?
C4A C5 H5 119.3 . . ?
C5 C6 C6A 120.3(2) . . ?
C5 C6 H6 119.8 . . ?
C6A C6 H6 119.8 . . ?
O1 C7 C7A 122.8(2) . . ?
O1 C7 C6A 118.6(2) . . ?
C7A C7 C6A 118.5(2) . . ?
N1 C8 C9 119.4(2) . . ?
N1 C8 C7A 122.0(2) . . ?
C9 C8 C7A 118.6(2) . . ?
C10 C9 C8 120.8(2) . . ?
C10 C9 C1' 122.4(2) . . ?
C8 C9 C1' 116.8(2) . . ?
C9 C10 C11 120.9(2) . . ?
C9 C10 H10 119.5 . . ?
C11 C10 H10 119.5 . . ?
C11A C11 C10 119.6(2) . . ?
C11A C11 H11 120.2 . . ?
C10 C11 H11 120.2 . . ?
O2 C12 C12A 122.0(2) . . ?
O2 C12 C11A 119.4(2) . . ?
C12A C12 C11A 118.5(2) . . ?
C3 C13 H13A 109.5 . . ?
C3 C13 H13B 109.5 . . ?
H13A C13 H13B 109.5 . . ?
C3 C13 H13C 109.5 . . ?
H13A C13 H13C 109.5 . . ?
H13B C13 H13C 109.5 . . ?
O3 C1' C9 105.5(2) . . ?
O3 C1' C2' 111.1(2) . . ?
C9 C1' C2' 107.5(2) . . ?
O3 C1' H1' 110.8 . . ?
C9 C1' H1' 110.8 . . ?
C2' C1' H1' 110.8 . . ?
C3' C2' C1' 106.1(2) . . ?
C3' C2' H2'A 110.5 . . ?
C1' C2' H2'A 110.5 . . ?
C3' C2' H2'B 110.5 . . ?
C1' C2' H2'B 110.5 . . ?
H2'A C2' H2'B 108.7 . . ?
N1 C3' C2' 110.1(2) . . ?
N1 C3' C4' 112.6(2) . . ?
C2' C3' C4' 108.2(2) . . ?
N1 C3' H3' 108.6 . . ?
C2' C3' H3' 108.6 . . ?
C4' C3' H3' 108.6 . . ?
O4 C4' C5' 109.7(2) . . ?
O4 C4' C3' 105.4(2) . . ?
C5' C4' C3' 111.2(2) . . ?
O4 C4' H4' 110.1 . . ?
C5' C4' H4' 110.1 . . ?
C3' C4' H4' 110.1 . . ?
O3 C5' C6' 106.9(2) . . ?
O3 C5' C4' 109.7(2) . . ?
C6' C5' C4' 113.2(2) . . ?
O3 C5' H5' 109.0 . . ?
C6' C5' H5' 109.0 . . ?
C4' C5' H5' 109.0 . . ?
C5' C6' H6'1 109.5 . . ?
C5' C6' H6'2 109.5 . . ?
H6'1 C6' H6'2 109.5 . . ?
C5' C6' H6'3 109.5 . . ?
H6'1 C6' H6'3 109.5 . . ?
H6'2 C6' H6'3 109.5 . . ?
C5 C4A C4 120.8(3) . . ?
C5 C4A C12B 119.3(2) . . ?
C4 C4A C12B 119.7(3) . . ?
C12A C6A C6 120.4(2) . . ?
C12A C6A C7 122.3(2) . . ?
C6 C6A C7 117.2(2) . . ?
C11A C7A C8 118.4(2) . . ?
C11A C7A C7 119.7(2) . . ?
C8 C7A C7 122.0(2) . . ?
C11 C11A C7A 121.5(2) . . ?
C11 C11A C12 117.1(2) . . ?
C7A C11A C12 121.4(2) . . ?
C6A C12A C12B 119.4(2) . . ?
C6A C12A C12 118.2(2) . . ?
C12B C12A C12 122.4(2) . . ?
C1 C12B C4A 117.6(2) . . ?
C1 C12B C12A 123.8(3) . . ?
C4A C12B C12A 118.4(2) . . ?

loop_
_geom_bond_atom_site_label_1
_geom_bond_atom_site_label_2
_geom_bond_distance
_geom_bond_site_symmetry_2
_geom_bond_publ_flag
N1 C8 1.353(3) . ?
N1 C3' 1.461(3) . ?
N1 H1A 0.88(3) . ?
O1 C7 1.228(3) . ?
O2 C12 1.226(3) . ?
O3 C5' 1.430(3) . ?
O3 C1' 1.450(3) . ?
O4 C4' 1.428(3) . ?
O4 H4A 0.8200 . ?
C1 C2 1.367(4) . ?
C1 C12B 1.419(4) . ?
C1 H1 0.9300 . ?
C2 C3 1.406(4) . ?
C2 H2 0.9300 . ?
C3 C4 1.363(4) . ?
C3 C13 1.513(4) . ?
C4 C4A 1.411(3) . ?
C4 H4 0.9300 . ?
C5 C6 1.354(3) . ?
C5 C4A 1.408(4) . ?
C5 H5 0.9300 . ?
C6 C6A 1.408(4) . ?
C6 H6 0.9300 . ?
C7 C7A 1.451(4) . ?
C7 C6A 1.498(3) . ?
C8 C9 1.415(4) . ?
C8 C7A 1.431(3) . ?
C9 C10 1.369(3) . ?
C9 C1' 1.496(3) . ?
C10 C11 1.396(3) . ?
C10 H10 0.9300 . ?
C11 C11A 1.376(4) . ?
C11 H11 0.9300 . ?
C12 C12A 1.483(4) . ?
C12 C11A 1.487(3) . ?
C13 H13A 0.9600 . ?
C13 H13B 0.9600 . ?
C13 H13C 0.9600 . ?
C1' C2' 1.527(4) . ?
C1' H1' 0.9800 . ?
C2' C3' 1.508(4) . ?
C2' H2'A 0.9700 . ?
C2' H2'B 0.9700 . ?
C3' C4' 1.540(4) . ?
C3' H3' 0.9800 . ?
C4' C5' 1.531(4) . ?
C4' H4' 0.9800 . ?
C5' C6' 1.499(4) . ?
C5' H5' 0.9800 . ?
C6' H6'1 0.9600 . ?
C6' H6'2 0.9600 . ?
C6' H6'3 0.9600 . ?
C4A C12B 1.422(4) . ?
C6A C12A 1.389(3) . ?
C7A C11A 1.411(3) . ?
C12A C12B 1.438(3) . ?

loop_
_geom_hbond_atom_site_label_D
_geom_hbond_atom_site_label_H
_geom_hbond_atom_site_label_A
_geom_hbond_distance_DH
_geom_hbond_distance_HA
_geom_hbond_distance_DA
_geom_hbond_angle_DHA
_geom_hbond_site_symmetry_A
O4 H4A O2 0.82 2.12 2.893(2) 158.3 1_455
N1 H1A O1 0.88(3) 2.04(3) 2.681(3) 129(2) .
N1 H1A O3 0.88(3) 2.52(3) 3.171(3) 131(2) 1_565

loop_
_geom_torsion_atom_site_label_1
_geom_torsion_atom_site_label_2
_geom_torsion_atom_site_label_3
_geom_torsion_atom_site_label_4
_geom_torsion
_geom_torsion_site_symmetry_1
_geom_torsion_site_symmetry_2
_geom_torsion_site_symmetry_3
_geom_torsion_site_symmetry_4
_geom_torsion_publ_flag
C12B C1 C2 C3 1.8(4) . . . . ?
C1 C2 C3 C4 -1.2(4) . . . . ?
C1 C2 C3 C13 -177.7(3) . . . . ?
C2 C3 C4 C4A -0.7(4) . . . . ?
C13 C3 C4 C4A 175.8(3) . . . . ?
C4A C5 C6 C6A 3.9(4) . . . . ?
C3' N1 C8 C9 8.4(4) . . . . ?
C3' N1 C8 C7A -172.3(2) . . . . ?
N1 C8 C9 C10 -176.2(2) . . . . ?
C7A C8 C9 C10 4.5(4) . . . . ?
N1 C8 C9 C1' 5.3(3) . . . . ?
C7A C8 C9 C1' -174.0(2) . . . . ?
C8 C9 C10 C11 -1.0(4) . . . . ?
C1' C9 C10 C11 177.4(2) . . . . ?
C9 C10 C11 C11A -2.1(4) . . . . ?
C5' O3 C1' C9 -133.3(2) . . . . ?
C5' O3 C1' C2' -17.0(3) . . . . ?
C10 C9 C1' O3 -102.7(3) . . . . ?
C8 C9 C1' O3 75.7(3) . . . . ?
C10 C9 C1' C2' 138.6(3) . . . . ?
C8 C9 C1' C2' -43.0(3) . . . . ?
O3 C1' C2' C3' -48.0(3) . . . . ?
C9 C1' C2' C3' 67.0(3) . . . . ?
C8 N1 C3' C2' 17.9(3) . . . . ?
C8 N1 C3' C4' -102.9(3) . . . . ?
C1' C2' C3' N1 -54.4(3) . . . . ?
C1' C2' C3' C4' 69.1(2) . . . . ?
N1 C3' C4' O4 -145.0(2) . . . . ?
C2' C3' C4' O4 93.1(2) . . . . ?
N1 C3' C4' C5' 96.2(3) . . . . ?
C2' C3' C4' C5' -25.7(3) . . . . ?
C1' O3 C5' C6' -175.1(2) . . . . ?
C1' O3 C5' C4' 61.8(3) . . . . ?
O4 C4' C5' O3 -153.38(19) . . . . ?
C3' C4' C5' O3 -37.1(3) . . . . ?
O4 C4' C5' C6' 87.3(3) . . . . ?
C3' C4' C5' C6' -156.4(2) . . . . ?
C6 C5 C4A C4 170.6(3) . . . . ?
C6 C5 C4A C12B -3.8(4) . . . . ?
C3 C4 C4A C5 -172.5(3) . . . . ?
C3 C4 C4A C12B 1.9(4) . . . . ?
C5 C6 C6A C12A 2.3(4) . . . . ?
C5 C6 C6A C7 -176.2(2) . . . . ?
O1 C7 C6A C12A -171.0(2) . . . . ?
C7A C7 C6A C12A 5.5(4) . . . . ?
O1 C7 C6A C6 7.5(3) . . . . ?
C7A C7 C6A C6 -176.0(2) . . . . ?
N1 C8 C7A C11A 175.9(2) . . . . ?
C9 C8 C7A C11A -4.8(3) . . . . ?
N1 C8 C7A C7 -4.5(4) . . . . ?
C9 C8 C7A C7 174.8(2) . . . . ?
O1 C7 C7A C11A 176.2(2) . . . . ?
C6A C7 C7A C11A -0.2(3) . . . . ?
O1 C7 C7A C8 -3.4(4) . . . . ?
C6A C7 C7A C8 -179.7(2) . . . . ?
C10 C11 C11A C7A 1.6(4) . . . . ?
C10 C11 C11A C12 -178.8(2) . . . . ?
C8 C7A C11A C11 1.8(4) . . . . ?
C7 C7A C11A C11 -177.7(2) . . . . ?
C8 C7A C11A C12 -177.8(2) . . . . ?
C7 C7A C11A C12 2.7(4) . . . . ?
O2 C12 C11A C11 -13.1(4) . . . . ?
C12A C12 C11A C11 170.5(2) . . . . ?
O2 C12 C11A C7A 166.5(2) . . . . ?
C12A C12 C11A C7A -9.9(4) . . . . ?
C6 C6A C12A C12B -8.3(4) . . . . ?
C7 C6A C12A C12B 170.1(2) . . . . ?
C6 C6A C12A C12 168.9(2) . . . . ?
C7 C6A C12A C12 -12.7(3) . . . . ?
O2 C12 C12A C6A -161.6(3) . . . . ?
C11A C12 C12A C6A 14.7(3) . . . . ?
O2 C12 C12A C12B 15.5(4) . . . . ?
C11A C12 C12A C12B -168.3(2) . . . . ?
C2 C1 C12B C4A -0.5(4) . . . . ?
C2 C1 C12B C12A 174.6(3) . . . . ?
C5 C4A C12B C1 173.2(2) . . . . ?
C4 C4A C12B C1 -1.3(4) . . . . ?
C5 C4A C12B C12A -2.2(3) . . . . ?
C4 C4A C12B C12A -176.7(2) . . . . ?
C6A C12A C12B C1 -167.0(2) . . . . ?
C12 C12A C12B C1 16.0(4) . . . . ?
C6A C12A C12B C4A 8.1(3) . . . . ?
C12 C12A C12B C4A -168.9(2) . . . . ?

loop_
_cod_related_entry_id
_cod_related_entry_database
_cod_related_entry_code
1 ChemSpider 30659025
